data_4021393
loop_
_publ_author_name
'Navamoney Arulsamy'
'D. Scott Bohle'

_publ_section_title
;
 Synthesis of Diazeniumdiolates from the Reactions of
 Nitric Oxide with Enolates
;
_journal_name_full 'Journal of Organic Chemistry'
_journal_page_first 572
_journal_page_last 581
_journal_paper_doi 10.1021/jo051998p
_journal_volume 71
_journal_year 2006
_chemical_formula_moiety 'C8 H12 K2 N4 O5'
_chemical_formula_sum 'C8 H12 K2 N4 O5'
_chemical_formula_weight 322.42
_chemical_name_systematic
;
 Potassium 2,6-dimethylcyclohexanone-2,6-bis(diazeniumdiolate), Compound 15b
;
_space_group_IT_number 14
_symmetry_cell_setting monoclinic
_symmetry_space_group_name_Hall '-P 2ybc'
_symmetry_space_group_name_H-M 'P 1 21/c 1'
_atom_sites_solution_hydrogens geom
_atom_sites_solution_primary direct
_atom_sites_solution_secondary difmap
_audit_creation_method SHELXL-97
_cell_angle_alpha 90.00
_cell_angle_beta 109.973(14)
_cell_angle_gamma 90.00
_cell_formula_units_Z 4
_cell_length_a 13.5041(17)
_cell_length_b 6.7097(7)
_cell_length_c 14.271(4)
_cell_measurement_reflns_used 28
_cell_measurement_temperature 173(2)
_cell_measurement_theta_max 12.46
_cell_measurement_theta_min 4.82
_cell_volume 1215.3(4)
_computing_cell_refinement XSCANS
_computing_data_collection ' XSCANS V. 2.31 (Bruker, 1993)'
_computing_data_reduction 'SHELXTL V. 5.10 (Bruker, 1993)'
_computing_molecular_graphics SHELXTL
_computing_publication_material SHELXTL
_computing_structure_refinement 'SHELXL-97 (Sheldrick, 1997)'
_computing_structure_solution 'SHELXS-97 (Sheldrick, 1997)'
_diffrn_ambient_temperature 173(2)
_diffrn_measured_fraction_theta_full 0.991
_diffrn_measured_fraction_theta_max 0.991
_diffrn_measurement_device_type 'Bruker P4'
_diffrn_measurement_method '\w scans'
_diffrn_radiation_monochromator graphite
_diffrn_radiation_source 'fine-focus sealed tube'
_diffrn_radiation_type MoK\a
_diffrn_radiation_wavelength 0.71073
_diffrn_reflns_av_R_equivalents 0.0376
_diffrn_reflns_av_sigmaI/netI 0.0282
_diffrn_reflns_limit_h_max 16
_diffrn_reflns_limit_h_min -1
_diffrn_reflns_limit_k_max 1
_diffrn_reflns_limit_k_min -7
_diffrn_reflns_limit_l_max 16
_diffrn_reflns_limit_l_min -16
_diffrn_reflns_number 2827
_diffrn_reflns_theta_full 25.00
_diffrn_reflns_theta_max 25.00
_diffrn_reflns_theta_min 2.91
_diffrn_standards_decay_% 1%
_diffrn_standards_interval_count 97
_diffrn_standards_number 3
_exptl_absorpt_coefficient_mu 0.803
_exptl_absorpt_correction_type none
_exptl_crystal_colour Colorless
_exptl_crystal_density_diffrn 1.762
_exptl_crystal_density_method 'not measured'
_exptl_crystal_description Rectangular_Plate
_exptl_crystal_F_000 664
_exptl_crystal_size_max 0.40
_exptl_crystal_size_mid 0.20
_exptl_crystal_size_min 0.10
_refine_diff_density_max 0.431
_refine_diff_density_min -0.499
_refine_diff_density_rms 0.093
_refine_ls_extinction_method none
_refine_ls_goodness_of_fit_ref 1.078
_refine_ls_hydrogen_treatment refall
_refine_ls_matrix_type full
_refine_ls_number_parameters 220
_refine_ls_number_reflns 2107
_refine_ls_number_restraints 0
_refine_ls_restrained_S_all 1.078
_refine_ls_R_factor_all 0.0404
_refine_ls_R_factor_gt 0.0335
_refine_ls_shift/su_max 0.001
_refine_ls_shift/su_mean 0.000
_refine_ls_structure_factor_coef Fsqd
_refine_ls_weighting_details 'calc w=1/[\s^2^(Fo^2^)+(0.0552P)^2^+0.4800P] where P=(Fo^2^+2Fc^2^)/3'
_refine_ls_weighting_scheme calc
_refine_ls_wR_factor_gt 0.0896
_refine_ls_wR_factor_ref 0.0958
_reflns_number_gt 1884
_reflns_number_total 2107
_reflns_threshold_expression I>2\s(I)
_cod_data_source_file jo051998psi20050923_011403.cif
_cod_depositor_comments
;
The following automatic conversions were performed:
'_symmetry_cell_setting' value 'Monoclinic' changed to 'monoclinic'
according to '/home/saulius/struct/CIF-dictionaries/cif_core.dic'
dictionary named 'cif_core.dic' version 2.4.1 from 2010-06-29.

Automatic conversion script
Id: cif_fix_enum 1527 2010-12-29 10:47:43Z saulius 
;
_cod_original_sg_symbol_H-M 'P 21/c'
_cod_database_code 4021393

loop_
_symmetry_equiv_pos_as_xyz
'x, y, z'
'-x, y+1/2, -z+1/2'
'-x, -y, -z'
'x, -y-1/2, z-1/2'

loop_
_atom_site_label
_atom_site_type_symbol
_atom_site_fract_x
_atom_site_fract_y
_atom_site_fract_z
_atom_site_U_iso_or_equiv
_atom_site_adp_type
_atom_site_occupancy
_atom_site_symmetry_multiplicity
_atom_site_calc_flag
K1 K 1.03477(3) -0.24945(5) 0.01117(3) 0.01620(17) Uani 1 1 d
K2 K 1.04729(3) -0.24828(5) 0.26527(3) 0.01449(16) Uani 1 1 d
O1 O 0.89085(9) -0.07403(18) 0.10142(9) 0.0167(3) Uani 1 1 d
N1 N 0.80649(10) -0.1864(2) 0.07790(10) 0.0123(3) Uani 1 1 d
N2 N 0.80551(11) -0.3783(2) 0.06780(10) 0.0145(3) Uani 1 1 d
O2 O 0.89835(9) -0.45452(18) 0.08527(9) 0.0169(3) Uani 1 1 d
O3 O 0.88851(9) -0.07215(18) 0.32668(9) 0.0176(3) Uani 1 1 d
N3 N 0.80416(10) -0.1837(2) 0.29516(10) 0.0124(3) Uani 1 1 d
N4 N 0.80239(11) -0.3752(2) 0.30492(10) 0.0148(3) Uani 1 1 d
O4 O 0.89502(9) -0.45218(19) 0.34865(9) 0.0176(3) Uani 1 1 d
O5 O 0.72314(11) 0.21106(18) 0.15780(10) 0.0256(3) Uani 1 1 d
C1 C 0.71282(12) 0.0328(2) 0.15542(12) 0.0129(4) Uani 1 1 d
C2 C 0.70386(12) -0.0839(2) 0.05898(11) 0.0121(3) Uani 1 1 d
C3 C 0.61027(14) -0.2292(3) 0.03376(13) 0.0159(4) Uani 1 1 d
H3A H 0.5456(14) -0.141(3) 0.0089(13) 0.014(4) Uiso 1 1 d
H3B H 0.6103(16) -0.314(3) -0.0227(16) 0.026(5) Uiso 1 1 d
C4 C 0.60429(13) -0.3533(3) 0.12113(13) 0.0176(4) Uani 1 1 d
H4A H 0.6626(15) -0.455(3) 0.1414(14) 0.018(5) Uiso 1 1 d
H4B H 0.5357(17) -0.429(3) 0.0972(15) 0.026(5) Uiso 1 1 d
C5 C 0.60752(14) -0.2221(3) 0.20912(14) 0.0166(4) Uani 1 1 d
H5A H 0.5433(15) -0.134(3) 0.1896(14) 0.022(5) Uiso 1 1 d
H5B H 0.6047(17) -0.303(3) 0.2625(17) 0.030(6) Uiso 1 1 d
C6 C 0.70196(12) -0.0797(2) 0.24582(11) 0.0127(4) Uani 1 1 d
C7 C 0.69063(14) 0.0637(3) -0.02558(13) 0.0187(4) Uani 1 1 d
H7A H 0.6254(17) 0.125(3) -0.0413(15) 0.023(5) Uiso 1 1 d
H7B H 0.7474(17) 0.161(3) -0.0058(16) 0.029(5) Uiso 1 1 d
H7C H 0.6909(16) -0.006(3) -0.0874(16) 0.030(6) Uiso 1 1 d
C8 C 0.68772(14) 0.0705(3) 0.32055(13) 0.0200(4) Uani 1 1 d
H8A H 0.6205(17) 0.130(3) 0.2928(15) 0.028(5) Uiso 1 1 d
H8B H 0.6898(18) 0.005(4) 0.3836(18) 0.041(6) Uiso 1 1 d
H8C H 0.7448(17) 0.172(3) 0.3372(16) 0.030(5) Uiso 1 1 d

loop_
_atom_site_aniso_label
_atom_site_aniso_U_11
_atom_site_aniso_U_22
_atom_site_aniso_U_33
_atom_site_aniso_U_23
_atom_site_aniso_U_13
_atom_site_aniso_U_12
K1 0.0186(3) 0.0128(3) 0.0173(3) -0.00307(13) 0.0063(2) 0.00007(13)
K2 0.0165(3) 0.0107(3) 0.0158(3) 0.00031(12) 0.00497(18) 0.00164(12)
O1 0.0111(6) 0.0145(6) 0.0231(6) -0.0032(5) 0.0039(5) -0.0019(5)
N1 0.0136(7) 0.0102(7) 0.0124(7) -0.0018(5) 0.0036(5) 0.0004(6)
N2 0.0161(7) 0.0113(7) 0.0164(7) 0.0002(6) 0.0060(6) 0.0039(6)
O2 0.0154(6) 0.0151(6) 0.0215(6) 0.0013(5) 0.0078(5) 0.0065(5)
O3 0.0113(6) 0.0156(6) 0.0232(6) 0.0021(5) 0.0025(5) -0.0029(5)
N3 0.0138(7) 0.0103(7) 0.0130(7) 0.0015(5) 0.0045(5) -0.0004(6)
N4 0.0168(7) 0.0118(7) 0.0148(7) 0.0029(6) 0.0041(6) 0.0035(6)
O4 0.0172(6) 0.0156(6) 0.0175(6) 0.0035(5) 0.0024(5) 0.0069(5)
O5 0.0435(8) 0.0085(6) 0.0266(7) -0.0001(5) 0.0142(6) 0.0017(6)
C1 0.0112(8) 0.0103(8) 0.0165(8) 0.0013(6) 0.0038(6) 0.0022(6)
C2 0.0116(7) 0.0111(8) 0.0130(8) 0.0005(6) 0.0035(6) 0.0026(6)
C3 0.0116(9) 0.0162(9) 0.0173(9) -0.0033(7) 0.0017(7) 0.0010(6)
C4 0.0127(8) 0.0120(8) 0.0259(9) -0.0008(7) 0.0038(7) -0.0021(7)
C5 0.0139(9) 0.0167(9) 0.0198(9) 0.0054(7) 0.0064(7) 0.0004(7)
C6 0.0119(8) 0.0120(8) 0.0139(8) 0.0013(6) 0.0040(6) 0.0041(6)
C7 0.0195(9) 0.0208(9) 0.0155(8) 0.0059(7) 0.0054(7) 0.0069(8)
C8 0.0214(9) 0.0212(9) 0.0185(9) -0.0018(7) 0.0083(7) 0.0060(8)

loop_
_atom_type_symbol
_atom_type_description
_atom_type_scat_dispersion_real
_atom_type_scat_dispersion_imag
_atom_type_scat_source
C C 0.0033 0.0016 'International Tables Vol C Tables 4.2.6.8 and 6.1.1.4'
H H 0.0000 0.0000 'International Tables Vol C Tables 4.2.6.8 and 6.1.1.4'
N N 0.0061 0.0033 'International Tables Vol C Tables 4.2.6.8 and 6.1.1.4'
O O 0.0106 0.0060 'International Tables Vol C Tables 4.2.6.8 and 6.1.1.4'
K K 0.2009 0.2494 'International Tables Vol C Tables 4.2.6.8 and 6.1.1.4'

loop_
_geom_angle_atom_site_label_1
_geom_angle_atom_site_label_2
_geom_angle_atom_site_label_3
_geom_angle
_geom_angle_site_symmetry_1
_geom_angle_site_symmetry_3
O2 K1 O4 143.07(4) 3_745 2_755
O2 K1 O2 101.96(3) 3_745 .
O4 K1 O2 100.98(4) 2_755 .
O2 K1 O4 100.34(4) 3_745 4
O4 K1 O4 102.71(3) 2_755 4
O2 K1 O4 102.02(4) . 4
O2 K1 O1 153.76(4) 3_745 .
O4 K1 O1 60.24(4) 2_755 .
O2 K1 O1 53.48(4) . .
O4 K1 O1 78.94(4) 4 .
O2 K1 O3 59.53(4) 3_745 4
O4 K1 O3 154.30(4) 2_755 4
O2 K1 O3 79.06(4) . 4
O4 K1 O3 53.02(4) 4 4
O1 K1 O3 102.32(4) . 4
O2 K1 O1 91.53(4) 3_745 3_755
O4 K1 O1 76.99(4) 2_755 3_755
O2 K1 O1 158.03(3) . 3_755
O4 K1 O1 58.04(3) 4 3_755
O1 K1 O1 109.40(3) . 3_755
O3 K1 O1 93.37(4) 4 3_755
O2 K1 O3 77.50(4) 3_745 2_745
O4 K1 O3 91.11(4) 2_755 2_745
O2 K1 O3 57.51(3) . 2_745
O4 K1 O3 157.59(3) 4 2_745
O1 K1 O3 93.20(4) . 2_745
O3 K1 O3 109.64(3) 4 2_745
O1 K1 O3 143.63(3) 3_755 2_745
O2 K2 O1 105.45(4) 2_755 .
O2 K2 O3 148.22(4) 2_755 2_745
O1 K2 O3 101.31(4) . 2_745
O2 K2 O1 95.21(4) 2_755 2_745
O1 K2 O1 147.64(4) . 2_745
O3 K2 O1 69.58(4) 2_745 2_745
O2 K2 O3 60.17(4) 2_755 .
O1 K2 O3 69.61(4) . .
O3 K2 O3 148.07(4) 2_745 .
O1 K2 O3 101.23(4) 2_745 .
O2 K2 O4 83.81(4) 2_755 2_755
O1 K2 O4 60.57(4) . 2_755
O3 K2 O4 94.85(4) 2_745 2_755
O1 K2 O4 148.17(4) 2_745 2_755
O3 K2 O4 105.64(4) . 2_755
O2 K2 O5 79.17(4) 2_755 2_745
O1 K2 O5 138.47(4) . 2_745
O3 K2 O5 69.42(4) 2_745 2_745
O1 K2 O5 69.16(3) 2_745 2_745
O3 K2 O5 137.61(4) . 2_745
O4 K2 O5 79.48(4) 2_755 2_745
O2 K2 O2 153.70(3) 2_755 .
O1 K2 O2 52.25(4) . .
O3 K2 O2 58.02(3) 2_745 .
O1 K2 O2 100.17(4) 2_745 .
O3 K2 O2 95.74(4) . .
O4 K2 O2 93.85(4) 2_755 .
O5 K2 O2 126.28(4) 2_745 .
O2 K2 O4 93.15(3) 2_755 .
O1 K2 O4 95.52(4) . .
O3 K2 O4 101.08(4) 2_745 .
O1 K2 O4 58.10(3) 2_745 .
O3 K2 O4 51.75(4) . .
O4 K2 O4 153.66(3) 2_755 .
O5 K2 O4 125.76(4) 2_745 .
O2 K2 O4 77.41(4) . .
O2 K2 N1 115.81(4) 2_755 .
O1 K2 N1 21.09(3) . .
O3 K2 N1 95.16(4) 2_745 .
O1 K2 N1 126.60(4) 2_745 .
O3 K2 N1 65.07(4) . .
O4 K2 N1 80.95(4) 2_755 .
O5 K2 N1 153.79(4) 2_745 .
O2 K2 N1 38.39(3) . .
O4 K2 N1 76.87(3) . .
C1 K2 N1 148.38(4) 2_745 .
N1 O1 K2 108.29(9) . .
N1 O1 K2 130.37(9) . 2_755
K2 O1 K2 78.28(3) . 2_755
N1 O1 K1 107.83(9) . .
K2 O1 K1 77.02(3) . .
K2 O1 K1 121.31(4) 2_755 .
N1 O1 K1 133.20(9) . 3_755
K2 O1 K1 116.23(4) . 3_755
K2 O1 K1 74.41(3) 2_755 3_755
K1 O1 K1 70.60(3) . 3_755
N2 N1 O1 125.13(13) . .
N2 N1 C2 117.79(13) . .
O1 N1 C2 117.06(13) . .
N1 N2 O2 113.47(13) . .
N2 O2 K1 130.72(9) . 3_745
N2 O2 K1 117.00(9) . .
K1 O2 K1 78.04(3) 3_745 .
N2 O2 K2 114.03(9) . 2_745
K1 O2 K2 80.06(4) 3_745 2_745
K1 O2 K2 126.88(4) . 2_745
N2 O2 K2 107.67(9) . .
K1 O2 K2 121.61(4) 3_745 .
K1 O2 K2 76.13(4) . .
K2 O2 K2 75.48(3) 2_745 .
N3 O3 K2 130.56(9) . 2_755
N3 O3 K2 108.47(9) . .
K2 O3 K2 78.03(3) 2_755 .
N3 O3 K1 108.27(9) . 4_556
K2 O3 K1 120.56(4) 2_755 4_556
K2 O3 K1 76.14(3) . 4_556
N3 O3 K1 133.72(9) . 2_755
K2 O3 K1 74.34(3) 2_755 2_755
K2 O3 K1 115.43(4) . 2_755
K1 O3 K1 70.36(3) 4_556 2_755
N4 N3 O3 125.27(13) . .
N4 N3 C6 117.89(13) . .
O3 N3 C6 116.83(13) . .
N3 N4 O4 113.37(13) . .
N4 O4 K1 132.31(10) . 2_745
N4 O4 K1 118.25(9) . 4_556
K1 O4 K1 77.29(3) 2_745 4_556
N4 O4 K2 114.25(9) . 2_745
K1 O4 K2 79.36(4) 2_745 2_745
K1 O4 K2 125.13(4) 4_556 2_745
N4 O4 K2 107.63(9) . .
K1 O4 K2 120.04(4) 2_745 .
K1 O4 K2 75.55(4) 4_556 .
K2 O4 K2 74.66(3) 2_745 .
C1 O5 K2 101.59(11) . 2_755
O5 C1 C6 120.36(15) . .
O5 C1 C2 119.98(15) . .
C6 C1 C2 119.57(13) . .
O5 C1 K2 58.01(10) . 2_755
C6 C1 K2 106.64(9) . 2_755
C2 C1 K2 106.96(9) . 2_755
N1 C2 C7 107.11(12) . .
N1 C2 C3 112.92(13) . .
C7 C2 C3 111.21(13) . .
N1 C2 C1 106.67(12) . .
C7 C2 C1 109.11(13) . .
C3 C2 C1 109.65(13) . .
C4 C3 C2 115.07(14) . .
C4 C3 H3A 109.0(10) . .
C2 C3 H3A 104.7(10) . .
C4 C3 H3B 111.4(13) . .
C2 C3 H3B 109.2(12) . .
H3A C3 H3B 106.9(16) . .
C5 C4 C3 111.36(14) . .
C5 C4 H4A 110.8(11) . .
C3 C4 H4A 110.5(11) . .
C5 C4 H4B 109.6(11) . .
C3 C4 H4B 107.4(11) . .
H4A C4 H4B 107.0(15) . .
C4 C5 C6 115.32(14) . .
C4 C5 H5A 109.4(11) . .
C6 C5 H5A 105.5(11) . .
C4 C5 H5B 109.4(14) . .
C6 C5 H5B 109.9(14) . .
H5A C5 H5B 107.0(17) . .
N3 C6 C8 107.23(13) . .
N3 C6 C5 113.37(13) . .
C8 C6 C5 111.16(14) . .
N3 C6 C1 106.65(12) . .
C8 C6 C1 109.36(14) . .
C5 C6 C1 108.91(13) . .
C2 C7 H7A 108.9(13) . .
C2 C7 H7B 109.8(13) . .
H7A C7 H7B 111.4(18) . .
C2 C7 H7C 111.0(13) . .
H7A C7 H7C 106.5(17) . .
H7B C7 H7C 109.3(17) . .
C6 C8 H8A 108.5(13) . .
C6 C8 H8B 111.8(14) . .
H8A C8 H8B 106.9(18) . .
C6 C8 H8C 110.3(12) . .
H8A C8 H8C 111.5(18) . .
H8B C8 H8C 107.8(19) . .

loop_
_geom_bond_atom_site_label_1
_geom_bond_atom_site_label_2
_geom_bond_distance
_geom_bond_site_symmetry_2
K1 O2 2.7395(12) 3_745
K1 O4 2.7538(13) 2_755
K1 O2 2.7813(13) .
K1 O4 2.7895(14) 4
K1 O1 2.9208(12) .
K1 O3 2.9518(13) 4
K1 O1 3.0667(13) 3_755
K1 O3 3.0787(13) 2_745
K1 K1 3.4619(7) 3_755
K1 K2 3.5720(10) .
K2 O2 2.8113(13) 2_755
K2 O1 2.8148(13) .
K2 O3 2.8237(13) 2_745
K2 O1 2.8300(13) 2_745
K2 O3 2.8366(13) .
K2 O4 2.8394(13) 2_755
K2 O5 2.9266(16) 2_745
K2 O2 3.0049(14) .
K2 O4 3.0311(13) .
K2 N1 3.4578(15) .
K2 K2 3.5632(4) 2_745
O1 N1 1.3106(18) .
N1 N2 1.295(2) .
N1 C2 1.487(2) .
N2 O2 1.2971(18) .
O3 N3 1.3077(18) .
N3 N4 1.293(2) .
N3 C6 1.491(2) .
N4 O4 1.2991(18) .
O5 C1 1.203(2) .
C1 C6 1.544(2) .
C1 C2 1.552(2) .
C2 C7 1.523(2) .
C2 C3 1.538(2) .
C3 C4 1.524(2) .
C3 H3A 1.012(19) .
C3 H3B 0.99(2) .
C4 C5 1.522(2) .
C4 H4A 1.01(2) .
C4 H4B 1.01(2) .
C5 C6 1.535(2) .
C5 H5A 1.01(2) .
C5 H5B 0.95(2) .
C6 C8 1.526(2) .
C7 H7A 0.93(2) .
C7 H7B 0.97(2) .
C7 H7C 1.00(2) .
C8 H8A 0.95(2) .
C8 H8B 0.99(2) .
C8 H8C 1.00(2) .

loop_
_geom_torsion_atom_site_label_1
_geom_torsion_atom_site_label_2
_geom_torsion_atom_site_label_3
_geom_torsion_atom_site_label_4
_geom_torsion
O1 N1 N2 O2 1.3(2)
O3 N3 N4 O4 -1.3(2)
